data_4022285
loop_
_publ_author_name
'Shin'ichi Nakatsuji'
'Hiroshi Ikemoto'
'Hiroki Akutsu'
'Jun-ichi Yamada'
'Akira Mori'

_publ_section_title
;
 Novel Radical Compounds Bearing Mesogenic Cores
 with Long Alkyl Substituents
;
_journal_name_full 'Journal of Organic Chemistry'
_journal_page_first 1708
_journal_page_last 1714
_journal_paper_doi 10.1021/jo0206972
_journal_volume 68
_journal_year 2003
_chemical_formula_moiety 'C36 H47 N2 O4 '
_chemical_formula_sum 'C36 H47 N2 O4'
_chemical_formula_weight 571.78
_space_group_IT_number 2
_symmetry_cell_setting triclinic
_symmetry_Int_Tables_number 2
_symmetry_space_group_name_Hall '-P 1'
_symmetry_space_group_name_H-M 'P -1'
_cell_angle_alpha 84.860(3)
_cell_angle_beta 84.664(3)
_cell_angle_gamma 85.737(3)
_cell_formula_units_Z 2
_cell_length_a 5.7679(10)
_cell_length_b 14.891(3)
_cell_length_c 18.637(3)
_cell_measurement_reflns_used 0
_cell_measurement_temperature 295
_cell_measurement_theta_max 0.0
_cell_measurement_theta_min 0.0
_cell_volume 1583.9(4)
_computing_cell_refinement 'Brucker Diffractometer Control'
_computing_data_collection 'Brucker Diffractometer Control'
_computing_data_reduction 'teXsan for Windows'
_computing_publication_material 'teXsan for Windows'
_computing_structure_refinement 'teXsan for Windows'
_computing_structure_solution
;
SIR92 (Altomare, et. al. 1994)
;
_diffrn_ambient_temperature 295
_diffrn_measurement_device 'Mercury CCD'
_diffrn_measurement_method \w
_diffrn_orient_matrix_UB_11 0.00000
_diffrn_orient_matrix_UB_12 0.00000
_diffrn_orient_matrix_UB_13 0.00000
_diffrn_orient_matrix_UB_21 0.00000
_diffrn_orient_matrix_UB_22 0.00000
_diffrn_orient_matrix_UB_23 0.00000
_diffrn_orient_matrix_UB_31 0.00000
_diffrn_orient_matrix_UB_32 0.00000
_diffrn_orient_matrix_UB_33 0.00000
_diffrn_radiation_detector CCD
_diffrn_radiation_monochromator graphite
_diffrn_radiation_source 'X-ray tube'
_diffrn_radiation_type 'Mo K\a'
_diffrn_radiation_wavelength 0.7107
_diffrn_reflns_av_R_equivalents 0.09040
_diffrn_reflns_av_sigmaI/netI 0.083
_diffrn_reflns_limit_h_max 7
_diffrn_reflns_limit_h_min -7
_diffrn_reflns_limit_k_max 18
_diffrn_reflns_limit_k_min -13
_diffrn_reflns_limit_l_max 21
_diffrn_reflns_limit_l_min -22
_diffrn_reflns_number 8562
_diffrn_reflns_reduction_process 'Lp corrections applied'
_diffrn_reflns_theta_max 27.16
_diffrn_reflns_theta_min 1.10
_diffrn_standards_decay_% 0.00
_diffrn_standards_interval_count 0
_diffrn_standards_number 0
_exptl_absorpt_coefficient_mu 0.077
_exptl_absorpt_correction_type none
_exptl_crystal_colour orange
_exptl_crystal_density_diffrn 1.199
_exptl_crystal_density_meas ?
_exptl_crystal_description block
_exptl_crystal_F_000 618.00
_exptl_crystal_size_max 0.40
_exptl_crystal_size_mid 0.29
_exptl_crystal_size_min 0.16
_refine_diff_density_max 0.00
_refine_diff_density_min 0.00
_refine_ls_extinction_method none
_refine_ls_goodness_of_fit_all 6.422
_refine_ls_goodness_of_fit_ref 4.120
_refine_ls_hydrogen_treatment noref
_refine_ls_matrix_type full
_refine_ls_number_constraints 0
_refine_ls_number_parameters 361
_refine_ls_number_reflns 2401
_refine_ls_number_restraints 0
_refine_ls_R_factor_all 0.1288
_refine_ls_R_factor_gt 0.1190
_refine_ls_shift/su_max 10.3500
_refine_ls_shift/su_mean 0.4245
_refine_ls_structure_factor_coef F
_refine_ls_weighting_details 'w = 1/[\s^2^(Fo) + 0.00000|Fo|^2^]'
_refine_ls_weighting_scheme sigma
_refine_ls_wR_factor_all 0.1000
_refine_ls_wR_factor_ref 0.1360
_reflns_number_gt 2401
_reflns_number_total 6024
_reflns_threshold_expression I>3.00\s(I)
_cod_data_source_file jo0206972_s2.cif
_cod_data_source_block 12b
_cod_original_sg_symbol_H-M 'P -1       '
_cod_original_formula_sum 'C36 H47 N2 O4 '
_cod_database_code 4022285

loop_
_symmetry_equiv_pos_as_xyz
'   +x,   +y,   +z'
'   -x,   -y,   -z'

loop_
_atom_site_label
_atom_site_fract_x
_atom_site_fract_y
_atom_site_fract_z
_atom_site_U_iso_or_equiv
_atom_site_occupancy
_atom_site_adp_type
_atom_site_calc_flag
O(1) 0.5028(7) 0.4099(2) 0.3898(2) 0.086(1) 1.000 Uani d
O(2) -0.1562(5) -0.3440(2) 0.8557(1) 0.0512(9) 1.000 Uani d
O(3) -0.4763(6) -0.4172(3) 0.8430(2) 0.094(1) 1.000 Uani d
O(4) -1.0687(6) -0.2090(2) 1.0605(2) 0.0710(11) 1.000 Uani d
N(1) 1.3949(10) 1.0293(4) 0.2000(3) 0.125(2) 1.000 Uani d
N(2) -0.9000(6) -0.2442(2) 1.0183(2) 0.0462(11) 1.000 Uani d
C(1) 1.2979(11) 0.9667(4) 0.2189(3) 0.087(2) 1.000 Uani d
C(2) 1.1818(9) 0.8863(3) 0.2443(3) 0.061(2) 1.000 Uani d
C(3) 1.2608(10) 0.8300(4) 0.2997(4) 0.085(2) 1.000 Uani d
C(4) 0.9872(11) 0.8634(3) 0.2147(3) 0.075(2) 1.000 Uani d
C(5) 1.1547(10) 0.7526(3) 0.3231(3) 0.077(2) 1.000 Uani d
C(6) 0.8800(9) 0.7849(3) 0.2397(3) 0.066(2) 1.000 Uani d
C(7) 0.9592(8) 0.7279(3) 0.2941(3) 0.055(2) 1.000 Uani d
C(8) 0.8480(9) 0.6426(3) 0.3199(3) 0.059(2) 1.000 Uani d
C(9) 0.8986(10) 0.5923(4) 0.3811(3) 0.082(2) 1.000 Uani d
C(10) 0.6805(9) 0.6104(4) 0.2842(3) 0.073(2) 1.000 Uani d
C(11) 0.7924(11) 0.5132(4) 0.4072(3) 0.084(2) 1.000 Uani d
C(12) 0.5719(10) 0.5328(4) 0.3086(3) 0.079(2) 1.000 Uani d
C(13) 0.6264(9) 0.4849(3) 0.3697(3) 0.066(2) 1.000 Uani d
C(14) 0.5610(9) 0.3536(3) 0.4510(3) 0.066(2) 1.000 Uani d
C(15) 0.3979(10) 0.2763(3) 0.4587(3) 0.076(2) 1.000 Uani d
C(16) 0.4389(9) 0.2084(3) 0.5220(3) 0.064(2) 1.000 Uani d
C(17) 0.2783(9) 0.1300(3) 0.5280(3) 0.066(2) 1.000 Uani d
C(18) 0.3092(9) 0.0610(4) 0.5909(2) 0.062(2) 1.000 Uani d
C(19) 0.1550(9) -0.0164(4) 0.5949(3) 0.069(2) 1.000 Uani d
C(20) 0.1825(9) -0.0856(3) 0.6554(3) 0.067(2) 1.000 Uani d
C(21) 0.0300(9) -0.1655(3) 0.6607(2) 0.063(2) 1.000 Uani d
C(22) 0.0662(9) -0.2330(4) 0.7255(3) 0.070(2) 1.000 Uani d
C(23) -0.0718(8) -0.3181(3) 0.7254(2) 0.058(2) 1.000 Uani d
C(24) -0.0450(8) -0.3819(3) 0.7900(2) 0.054(2) 1.000 Uani d
C(25) -0.3775(8) -0.3664(3) 0.8743(3) 0.058(2) 1.000 Uani d
C(26) -0.4917(7) -0.3158(3) 0.9363(2) 0.0450(13) 1.000 Uani d
C(27) -0.6377(8) -0.2337(3) 0.9068(2) 0.0451(13) 1.000 Uani d
C(28) -0.6488(8) -0.3754(3) 0.9862(2) 0.0492(13) 1.000 Uani d
C(29) -0.7814(8) -0.1790(3) 0.9634(2) 0.0462(13) 1.000 Uani d
C(30) -0.7904(7) -0.3327(3) 1.0478(2) 0.049(1) 1.000 Uani d
C(31) -0.6201(8) -0.1226(3) 1.0017(3) 0.067(2) 1.000 Uani d
C(32) -0.9680(8) -0.1181(3) 0.9276(3) 0.066(2) 1.000 Uani d
C(33) -0.6398(9) -0.3207(4) 1.1070(3) 0.078(2) 1.000 Uani d
C(34) -0.9835(9) -0.3925(4) 1.0766(3) 0.076(2) 1.000 Uani d
H(1) 1.4002 0.8461 0.3228 0.051 1.000 Uiso c
H(2) 0.9159 0.9045 0.1714 0.051 1.000 Uiso c
H(3) 1.2342 0.7052 0.3592 0.051 1.000 Uiso c
H(4) 0.7341 0.7705 0.2166 0.051 1.000 Uiso c
H(5) 1.0324 0.6110 0.4087 0.051 1.000 Uiso c
H(6) 0.6266 0.6444 0.2381 0.051 1.000 Uiso c
H(7) 0.8387 0.4765 0.4518 0.051 1.000 Uiso c
H(8) 0.4623 0.5068 0.2796 0.051 1.000 Uiso c
H(9) 0.7192 0.3286 0.4476 0.051 1.000 Uiso c
H(10) 0.5406 0.3871 0.4940 0.051 1.000 Uiso c
H(11) 0.2238 0.3041 0.4626 0.051 1.000 Uiso c
H(12) 0.3956 0.2488 0.4117 0.051 1.000 Uiso c
H(13) 0.6042 0.1835 0.5183 0.051 1.000 Uiso c
H(14) 0.4247 0.2365 0.5687 0.051 1.000 Uiso c
H(15) 0.1186 0.1530 0.5334 0.051 1.000 Uiso c
H(16) 0.3012 0.0987 0.4849 0.051 1.000 Uiso c
H(17) 0.4730 0.0344 0.5871 0.051 1.000 Uiso c
H(18) 0.2915 0.0890 0.6358 0.051 1.000 Uiso c
H(19) -0.0107 0.0102 0.5993 0.051 1.000 Uiso c
H(20) 0.1683 -0.0432 0.5491 0.051 1.000 Uiso c
H(21) 0.3442 -0.1103 0.6493 0.051 1.000 Uiso c
H(22) 0.1648 -0.0570 0.6995 0.051 1.000 Uiso c
H(23) -0.1385 -0.1409 0.6659 0.051 1.000 Uiso c
H(24) 0.0436 -0.1953 0.6173 0.051 1.000 Uiso c
H(25) 0.2340 -0.2529 0.7260 0.051 1.000 Uiso c
H(26) 0.0297 -0.2062 0.7720 0.051 1.000 Uiso c
H(27) -0.2422 -0.2986 0.7258 0.051 1.000 Uiso c
H(28) -0.0380 -0.3452 0.6797 0.051 1.000 Uiso c
H(29) 0.1377 -0.3907 0.7963 0.051 1.000 Uiso c
H(30) -0.0779 -0.4431 0.7861 0.051 1.000 Uiso c
H(31) -0.3765 -0.2935 0.9677 0.051 1.000 Uiso c
H(32) -0.5363 -0.1917 0.8765 0.051 1.000 Uiso c
H(33) -0.7420 -0.2526 0.8744 0.051 1.000 Uiso c
H(34) -0.7482 -0.4004 0.9554 0.051 1.000 Uiso c
H(35) -0.5492 -0.4274 1.0053 0.051 1.000 Uiso c
H(36) -0.6469 -0.1338 1.0554 0.051 1.000 Uiso c
H(37) -0.4563 -0.1401 0.9912 0.051 1.000 Uiso c
H(38) -0.6408 -0.0589 0.9919 0.051 1.000 Uiso c
H(39) -1.0630 -0.0851 0.9562 0.051 1.000 Uiso c
H(40) -0.8882 -0.0777 0.8878 0.051 1.000 Uiso c
H(41) -1.0556 -0.1555 0.8994 0.051 1.000 Uiso c
H(42) -0.7152 -0.3302 1.1539 0.051 1.000 Uiso c
H(43) -0.5045 -0.3705 1.1064 0.051 1.000 Uiso c
H(44) -0.5633 -0.2669 1.1016 0.051 1.000 Uiso c
H(45) -1.0080 -0.3967 1.1297 0.051 1.000 Uiso c
H(46) -1.1361 -0.3686 1.0607 0.051 1.000 Uiso c
H(47) -0.9621 -0.4532 1.0632 0.051 1.000 Uiso c

loop_
_atom_site_aniso_label
_atom_site_aniso_U_11
_atom_site_aniso_U_22
_atom_site_aniso_U_33
_atom_site_aniso_U_12
_atom_site_aniso_U_13
_atom_site_aniso_U_23
O(1) 0.094(3) 0.067(3) 0.099(3) -0.032(2) -0.025(2) 0.018(2)
O(2) 0.054(2) 0.055(2) 0.045(2) -0.012(2) 0.011(1) -0.020(2)
O(3) 0.055(2) 0.119(3) 0.119(3) -0.035(2) 0.029(2) -0.081(3)
O(4) 0.065(2) 0.068(2) 0.076(2) 0.003(2) 0.029(2) -0.023(2)
N(1) 0.117(5) 0.103(4) 0.156(5) -0.060(4) -0.021(4) 0.032(4)
N(2) 0.045(2) 0.052(2) 0.041(2) 0.001(2) 0.008(2) -0.017(2)
C(1) 0.088(5) 0.074(4) 0.096(4) -0.021(4) 0.011(4) 0.008(4)
C(2) 0.057(3) 0.045(3) 0.083(3) -0.017(3) 0.001(3) -0.013(3)
C(3) 0.065(4) 0.064(4) 0.126(5) -0.012(3) -0.012(4) 0.009(4)
C(4) 0.092(4) 0.051(3) 0.074(3) -0.002(3) 0.029(3) -0.010(3)
C(5) 0.068(4) 0.049(3) 0.112(4) -0.021(3) -0.006(3) 0.015(3)
C(6) 0.064(4) 0.049(3) 0.086(4) -0.013(3) 0.008(3) -0.009(3)
C(7) 0.048(3) 0.044(3) 0.070(3) -0.008(2) 0.026(2) -0.008(3)
C(8) 0.056(3) 0.040(3) 0.078(3) -0.011(3) 0.020(3) -0.009(3)
C(9) 0.086(4) 0.056(4) 0.107(4) -0.028(3) -0.026(4) 0.012(4)
C(10) 0.055(3) 0.066(4) 0.095(4) -0.012(3) 0.003(3) 0.002(3)
C(11) 0.088(4) 0.062(4) 0.101(4) -0.028(3) -0.017(3) 0.024(4)
C(12) 0.086(4) 0.054(4) 0.099(4) -0.031(3) -0.002(4) -0.007(4)
C(13) 0.064(4) 0.040(3) 0.096(4) -0.029(3) 0.008(3) -0.006(3)
C(14) 0.072(4) 0.054(3) 0.075(3) -0.026(3) 0.000(3) -0.014(3)
C(15) 0.087(4) 0.054(3) 0.088(4) -0.032(3) 0.010(3) -0.011(3)
C(16) 0.065(3) 0.055(3) 0.076(3) -0.016(3) -0.007(3) -0.009(3)
C(17) 0.055(3) 0.061(3) 0.085(4) -0.016(3) 0.003(3) -0.009(3)
C(18) 0.066(4) 0.068(3) 0.055(3) -0.022(3) 0.003(2) -0.013(3)
C(19) 0.068(4) 0.062(3) 0.079(3) -0.023(3) -0.005(3) -0.007(3)
C(20) 0.066(4) 0.054(3) 0.082(3) -0.021(3) 0.007(3) -0.014(3)
C(21) 0.068(3) 0.071(4) 0.051(3) -0.016(3) -0.006(3) -0.004(3)
C(22) 0.075(4) 0.080(4) 0.058(3) -0.025(3) 0.000(3) -0.007(3)
C(23) 0.057(3) 0.066(3) 0.052(3) -0.012(3) 0.006(2) -0.013(3)
C(24) 0.058(3) 0.049(3) 0.053(3) -0.007(2) 0.021(2) -0.014(3)
C(25) 0.035(3) 0.055(3) 0.085(3) -0.009(2) 0.010(2) -0.024(3)
C(26) 0.051(3) 0.036(3) 0.047(2) -0.002(2) 0.014(2) -0.015(2)
C(27) 0.055(3) 0.042(3) 0.040(2) -0.008(2) -0.001(2) -0.007(2)
C(28) 0.051(3) 0.033(3) 0.061(3) 0.006(2) 0.002(2) -0.002(2)
C(29) 0.058(3) 0.034(3) 0.044(2) -0.002(2) 0.012(2) -0.007(2)
C(30) 0.041(3) 0.039(3) 0.061(3) 0.009(2) 0.009(2) 0.005(3)
C(31) 0.052(3) 0.052(3) 0.102(4) -0.013(3) 0.001(3) -0.035(3)
C(32) 0.059(3) 0.049(3) 0.087(3) 0.007(3) -0.009(3) 0.001(3)
C(33) 0.069(4) 0.089(4) 0.072(3) 0.021(3) -0.012(3) -0.000(3)
C(34) 0.060(4) 0.078(4) 0.082(4) -0.001(3) 0.015(3) 0.007(3)

loop_
_atom_type_symbol
_atom_type_oxidation_number
_atom_type_number_in_cell
_atom_type_scat_dispersion_real
_atom_type_scat_dispersion_imag
_atom_type_scat_source
C 0 72 0.002 0.002
;International Tables for Crystallography
(1992, Vol. C, Table 6.1.1.2)
;
H 0 94 0.000 0.000
;International Tables for Crystallography
(1992, Vol. C, Table 6.1.1.2)
;
N 0 4 0.004 0.003
;International Tables for Crystallography
(1992, Vol. C, Table 6.1.1.2)
;
O 0 8 0.008 0.006
;International Tables for Crystallography
(1992, Vol. C, Table 6.1.1.2)
;

loop_
_geom_angle_atom_site_label_1
_geom_angle_atom_site_label_2
_geom_angle_atom_site_label_3
_geom_angle
_geom_angle_publ_flag
C13 O1 C14 119.0(9) ?
C13 O1 H9 103.7 no
C13 O1 H10 103.3 no
C14 O1 H9 26.1 no
C14 O1 H10 27.7 no
H9 O1 H10 46.1 no
C24 O2 C25 114.9(6) ?
O4 N2 C29 115.5(7) ?
O4 N2 C30 115.0(6) ?
C29 N2 C30 124.9(7) ?
N1 C1 C2 178.0(15) ?
C1 C2 C3 120.7(11) ?
C1 C2 C4 121.9(11) ?
C3 C2 C4 117.3(9) ?
C2 C3 C5 121.1(11) ?
C2 C3 H1 118.7 no
C5 C3 H1 120.2 no
C2 C4 C6 120.8(11) ?
C2 C4 H2 121.3 no
C6 C4 H2 117.9 no
C3 C5 C7 122.7(11) ?
C3 C5 H3 119.6 no
C7 C5 H3 117.1 no
C4 C6 C7 122.3(11) ?
C4 C6 H4 118.5 no
C7 C6 H4 119.2 no
C5 C7 C6 115.7(8) ?
C5 C7 C8 121.8(10) ?
C6 C7 C8 122.4(10) ?
C7 C8 C9 123.3(10) ?
C7 C8 C10 122.2(10) ?
C9 C8 C10 114.5(9) ?
C8 C9 C11 124.3(11) ?
C8 C9 H5 118.0 no
C11 C9 H5 117.6 no
C8 C10 C12 122.7(11) ?
C8 C10 H6 120.6 no
C12 C10 H6 116.7 no
C9 C11 C13 118.5(10) ?
C9 C11 H7 122.0 no
C13 C11 H7 119.5 no
C10 C12 C13 121.1(11) ?
C10 C12 H8 121.7 no
C13 C12 H8 116.9 no
O1 C13 C11 124.9(11) ?
O1 C13 C12 116.1(10) ?
O1 C13 H8 90.0 no
C11 C13 C12 118.9(9) ?
C11 C13 H8 145.0 no
C12 C13 H8 26.3 no
O1 C14 C15 106.8(9) ?
O1 C14 H9 113.7 no
O1 C14 H10 110.4 no
C15 C14 H9 108.8 no
C15 C14 H10 110.5 no
H9 C14 H10 106.6 no
C14 C15 C16 113.7(9) ?
C14 C15 H11 108.6 no
C14 C15 H12 111.0 no
C16 C15 H11 110.5 no
C16 C15 H12 113.9 no
H11 C15 H12 97.8 no
C15 C16 C17 113.1(9) ?
C15 C16 H13 109.9 no
C15 C16 H14 112.5 no
C17 C16 H13 109.0 no
C17 C16 H14 109.1 no
H13 C16 H14 102.6 no
C16 C17 C18 115.4(9) ?
C16 C17 H15 109.8 no
C16 C17 H16 110.0 no
C18 C17 H15 105.9 no
C18 C17 H16 107.3 no
H15 C17 H16 108.2 no
C17 C18 C19 114.8(9) ?
C17 C18 H15 27.6 no
C17 C18 H17 108.8 no
C17 C18 H18 111.0 no
C19 C18 H15 99.2 no
C19 C18 H17 106.6 no
C19 C18 H18 110.2 no
H15 C18 H17 136.4 no
H15 C18 H18 98.1 no
H17 C18 H18 104.8 no
C18 C19 C20 116.2(9) ?
C18 C19 H19 106.8 no
C18 C19 H20 110.3 no
C18 C19 H21 100.3 no
C18 C19 H22 98.9 no
C20 C19 H19 108.0 no
C20 C19 H20 111.3 no
C20 C19 H21 28.4 no
C20 C19 H22 26.9 no
H19 C19 H20 103.4 no
H19 C19 H21 136.4 no
H19 C19 H22 95.7 no
H20 C19 H21 98.2 no
H20 C19 H22 138.2 no
H21 C19 H22 46.1 no
C19 C20 C21 117.4(9) ?
C19 C20 H21 105.9 no
C19 C20 H22 108.9 no
C21 C20 H21 106.6 no
C21 C20 H22 110.5 no
H21 C20 H22 107.0 no
C20 C21 C22 114.1(8) ?
C20 C21 H23 107.6 no
C20 C21 H24 112.3 no
C22 C21 H23 107.1 no
C22 C21 H24 110.6 no
H23 C21 H24 104.4 no
C21 C22 C23 113.0(8) ?
C21 C22 H25 109.8 no
C21 C22 H26 112.9 no
C23 C22 H25 107.8 no
C23 C22 H26 109.3 no
H25 C22 H26 103.4 no
C22 C23 C24 113.1(8) ?
C22 C23 H27 108.4 no
C22 C23 H28 110.3 no
C24 C23 H27 106.7 no
C24 C23 H28 114.3 no
H27 C23 H28 103.3 no
O2 C24 C23 111.4(8) ?
O2 C24 H29 106.7 no
O2 C24 H30 113.8 no
C23 C24 H29 106.5 no
C23 C24 H30 116.9 no
H29 C24 H30 100.0 no
O2 C25 O3 124.1(9) ?
O2 C25 C26 112.1(7) ?
O3 C25 C26 123.7(8) ?
C25 C26 C27 109.5(7) ?
C25 C26 C28 110.8(7) ?
C25 C26 H31 113.8 no
C27 C26 C28 108.8(7) ?
C27 C26 H31 107.6 no
C28 C26 H31 106.2 no
C26 C27 C29 116.0(6) ?
C26 C27 H32 110.1 no
C26 C27 H33 109.2 no
C29 C27 H32 107.4 no
C29 C27 H33 108.5 no
H32 C27 H33 104.9 no
C26 C28 C30 117.4(7) ?
C26 C28 H34 105.6 no
C26 C28 H35 107.1 no
C30 C28 H34 111.0 no
C30 C28 H35 109.8 no
H34 C28 H35 105.2 no
N2 C29 C27 108.0(7) ?
N2 C29 C31 109.3(7) ?
N2 C29 C32 108.3(7) ?
C27 C29 C31 110.5(7) ?
C27 C29 C32 109.8(7) ?
C31 C29 C32 110.8(7) ?
N2 C30 C28 107.8(6) ?
N2 C30 C33 111.8(8) ?
N2 C30 C34 108.0(7) ?
C28 C30 C33 110.6(8) ?
C28 C30 C34 109.0(8) ?
C33 C30 C34 109.7(8) ?
C29 C31 H36 110.7 no
C29 C31 H37 112.5 no
C29 C31 H38 115.5 no
H36 C31 H37 104.1 no
H36 C31 H38 105.3 no
H37 C31 H38 107.8 no
C29 C32 H39 116.5 no
C29 C32 H40 108.2 no
C29 C32 H41 108.3 no
H39 C32 H40 109.9 no
H39 C32 H41 111.5 no
H40 C32 H41 101.4 no
C30 C33 H42 113.9 no
C30 C33 H43 108.9 no
C30 C33 H44 114.8 no
H42 C33 H43 103.1 no
H42 C33 H44 111.3 no
H43 C33 H44 103.6 no
C30 C34 H45 112.5 no
C30 C34 H46 112.3 no
C30 C34 H47 115.0 no
H45 C34 H46 104.0 no
H45 C34 H47 106.2 no
H46 C34 H47 106.1 no

loop_
_geom_bond_atom_site_label_1
_geom_bond_atom_site_label_2
_geom_bond_distance
_geom_bond_publ_flag
O1 C13 1.374(11) ?
O1 C14 1.405(11) ?
O1 H9 1.99 no
O1 H10 1.97 no
O2 C24 1.468(10) ?
O2 C25 1.349(10) ?
O3 C25 1.202(10) ?
O4 N2 1.302(9) ?
N1 C1 1.135(13) ?
N2 C29 1.500(10) ?
N2 C30 1.499(10) ?
C1 C2 1.44(2) ?
C2 C3 1.36(1) ?
C2 C4 1.37(1) ?
C3 C5 1.36(1) ?
C3 H1 1.00 no
C4 C6 1.386(13) ?
C4 H2 1.06 no
C5 C7 1.38(1) ?
C5 H3 1.04 no
C6 C7 1.353(13) ?
C6 H4 1.03 no
C7 C8 1.486(12) ?
C8 C9 1.35(1) ?
C8 C10 1.36(1) ?
C9 C11 1.40(1) ?
C9 H5 1.03 no
C10 C12 1.38(1) ?
C10 H6 1.02 no
C11 C13 1.35(1) ?
C11 H7 1.00 no
C12 C13 1.34(1) ?
C12 H8 0.99 no
C13 H8 1.99 no
C14 C15 1.528(12) ?
C14 H9 0.96 no
C14 H10 0.98 no
C15 C16 1.51(1) ?
C15 H11 1.06 no
C15 H12 1.00 no
C16 C17 1.533(13) ?
C16 H13 1.00 no
C16 H14 0.99 no
C17 C18 1.503(13) ?
C17 H15 0.96 no
C17 H16 0.96 no
C18 C19 1.500(13) ?
C18 H15 1.99 no
C18 H17 1.00 no
C18 H18 0.96 no
C19 C20 1.47(1) ?
C19 H19 1.01 no
C19 H20 0.97 no
C19 H21 1.97 no
C19 H22 1.99 no
C20 C21 1.523(12) ?
C20 H21 0.98 no
C20 H22 0.95 no
C21 C22 1.52(1) ?
C21 H23 1.01 no
C21 H24 0.95 no
C22 C23 1.546(13) ?
C22 H25 0.99 no
C22 H26 0.99 no
C23 C24 1.477(13) ?
C23 H27 1.00 no
C23 H28 0.97 no
C24 H29 1.07 no
C24 H30 0.95 no
C25 C26 1.509(12) ?
C26 C27 1.522(12) ?
C26 C28 1.513(11) ?
C26 H31 1.02 no
C27 C29 1.534(12) ?
C27 H32 0.99 no
C27 H33 0.96 no
C28 C30 1.506(12) ?
C28 H34 0.96 no
C28 H35 0.99 no
C29 C31 1.558(12) ?
C29 C32 1.518(13) ?
C30 C33 1.496(13) ?
C30 C34 1.507(12) ?
C31 H36 1.00 no
C31 H37 0.97 no
C31 H38 0.95 no
C32 H39 0.88 no
C32 H40 1.01 no
C32 H41 0.99 no
C33 H42 0.94 no
C33 H43 1.04 no
C33 H44 0.94 no
C34 H45 0.98 no
C34 H46 0.98 no
C34 H47 0.96 no

loop_
_geom_contact_atom_site_label_1
_geom_contact_atom_site_label_2
_geom_contact_distance
_geom_contact_site_symmetry_2
_geom_contact_publ_flag
O2 H33 2.8994 1_655 no
O2 H41 3.1016 1_655 no
O3 H29 2.4572 1_455 no
O3 H8 2.7387 2_556 no
O3 C24 3.502(12) 1_455 no
O3 C12 3.543(13) 2_556 no
O4 H37 2.7698 1_455 no
O4 H2 2.7756 1_346 no
O4 H31 3.0033 1_455 no
O4 H4 3.0216 1_346 no
O4 H44 3.0511 1_455 no
O4 C4 3.210(13) 1_346 no
O4 C6 3.320(13) 1_346 no
O4 C31 3.572(13) 1_455 no
N1 H32 2.8286 2_666 no
N1 C32 3.68(2) 2_566 no
N2 H31 3.1447 1_455 no
C3 H4 3.1201 1_655 no
C3 C6 3.67(2) 1_655 no
C5 C10 3.62(2) 1_655 no
C8 H14 3.1092 2_666 no
C10 H3 3.1168 1_455 no
C11 H10 2.9482 2_666 no
C16 H1 3.1384 2_766 no
C18 H1 2.9259 2_766 no
C22 H33 3.0638 1_655 no
C28 H35 3.0663 2_447 no
C32 H37 2.9822 1_455 no
C33 H6 2.9920 1_446 no
C33 H46 3.0052 1_655 no
C34 H43 3.0034 1_455 no
H1 H18 2.3110 2_766 no
H1 H14 2.5234 2_766 no
H1 H17 2.7348 2_766 no
H2 H40 2.7120 2_566 no
H3 H14 2.7181 2_766 no
H6 H42 2.6174 1_664 no
H6 H43 2.6660 1_664 no
H9 H24 2.6444 2_656 no
H12 H21 2.7273 2_656 no
H13 H20 2.7237 2_656 no
H16 H17 2.6828 2_656 no
H26 H33 2.4383 1_655 no
H26 H41 2.5491 1_655 no
H30 H45 2.7743 2_447 no
H31 H46 2.4597 1_655 no
H35 H35 2.2146 2_447 no
H37 H39 2.4800 1_655 no
H37 H41 2.7526 1_655 no
H38 H38 2.5319 2_457 no
H43 H46 2.2157 1_655 no

loop_
_geom_torsion_atom_site_label_1
_geom_torsion_atom_site_label_2
_geom_torsion_atom_site_label_3
_geom_torsion_atom_site_label_4
_geom_torsion
_geom_torsion_publ_flag
O1 C13 C11 C9 -178.1(11) no
O1 C13 C12 C10 178.4(10) no
O1 C14 C15 C16 179.4(9) no
O2 C24 C23 C22 67.8(10) no
O2 C25 C26 C27 97.0(9) no
O2 C25 C26 C28 -143.0(8) no
O3 C25 O2 C24 4.0(13) no
O3 C25 C26 C27 -79.6(11) no
O3 C25 C26 C28 40.4(13) no
O4 N2 C29 C27 -165.0(7) no
O4 N2 C29 C31 74.7(9) no
O4 N2 C29 C32 -46.1(9) no
O4 N2 C30 C28 164.9(7) no
O4 N2 C30 C33 -73.4(10) no
O4 N2 C30 C34 47.3(10) no
N1 C1 C2 C3 10(38) no
N1 C1 C2 C4 -171(38) no
N2 C29 C27 C26 -45.5(9) no
N2 C30 C28 C26 46.1(9) no
C1 C2 C3 C5 -178.5(11) no
C1 C2 C4 C6 179.3(10) no
C2 C3 C5 C7 -2.0(19) no
C2 C4 C6 C7 0.4(15) no
C3 C2 C4 C6 -1.3(15) no
C3 C5 C7 C6 1.0(17) no
C3 C5 C7 C8 179.3(11) no
C4 C2 C3 C5 2.0(18) no
C4 C6 C7 C5 -0.3(15) no
C4 C6 C7 C8 -178.5(9) no
C5 C7 C8 C9 13.1(16) no
C5 C7 C8 C10 -168.9(11) no
C6 C7 C8 C9 -168.8(11) no
C6 C7 C8 C10 9.2(15) no
C7 C8 C9 C11 178.5(11) no
C7 C8 C10 C12 -178.2(10) no
C8 C9 C11 C13 -0.8(20) no
C8 C10 C12 C13 0.2(18) no
C9 C8 C10 C12 -0.0(16) no
C9 C11 C13 C12 0.9(19) no
C10 C8 C9 C11 0.3(18) no
C10 C12 C13 C11 -0.7(18) no
C11 C13 O1 C14 -4.8(17) no
C12 C13 O1 C14 176.2(10) no
C13 O1 C14 C15 -179.1(9) no
C14 C15 C16 C17 -178.5(9) no
C15 C16 C17 C18 -179.1(9) no
C16 C17 C18 C19 -178.6(9) no
C17 C18 C19 C20 179.4(9) no
C18 C19 C20 C21 -179.5(9) no
C19 C20 C21 C22 -179.0(9) no
C20 C21 C22 C23 -174.2(8) no
C21 C22 C23 C24 -177.5(9) no
C23 C24 O2 C25 93.8(9) no
C24 O2 C25 C26 -172.5(7) no
C25 C26 C27 C29 175.3(7) no
C25 C26 C28 C30 -175.4(7) no
C26 C27 C29 C31 74.0(9) no
C26 C27 C29 C32 -163.4(7) no
C26 C28 C30 C33 -76.3(10) no
C26 C28 C30 C34 163.1(8) no
C27 C26 C28 C30 -55.0(9) no
C27 C29 N2 C30 40.2(10) no
C28 C26 C27 C29 54.1(9) no
C28 C30 N2 C29 -40.2(10) no
C29 N2 C30 C33 81.5(10) no
C29 N2 C30 C34 -157.8(7) no
C30 N2 C29 C31 -80.0(9) no
C30 N2 C29 C32 159.1(8) no

loop_
_cod_related_entry_id
_cod_related_entry_database
_cod_related_entry_code
1 ChemSpider 21155537
